data_4130672
loop_
_publ_author_name
'He, Qing'
'Zhang, Zhan'
'Brewster, James T.'
'Lynch, Vincent M.'
'Kim, Sung Kuk'
'Sessler, Jonathan L.'

_publ_section_title
;
 Hemispherand-Strapped Calix[4]pyrrole: An Ion-pair Receptor for the
 Recognition and Extraction of Lithium Nitrite.
;
_journal_issue 31
_journal_name_full 'Journal of the American Chemical Society'
_journal_page_first 9779
_journal_page_last 9782
_journal_paper_doi 10.1021/jacs.6b05713
_journal_volume 138
_journal_year 2016
_chemical_formula_moiety 'C49 H52 N8 O3, 2.25(C2 H3 N)'
_chemical_formula_sum 'C53.5 H58.75 N10.25 O3'
_chemical_formula_weight 893.35
_space_group_crystal_system triclinic
_space_group_IT_number 2
_space_group_name_Hall '-P 1'
_space_group_name_H-M_alt 'P -1'
_atom_sites_solution_hydrogens geom
_atom_sites_solution_primary direct
_audit_creation_date 2016-06-13
_audit_creation_method
;
Olex2 1.2
(compiled 2016.02.19 svn.r3266 for OlexSys, GUI svn.r5155)
;
_cell_angle_alpha 113.997(3)
_cell_angle_beta 97.902(4)
_cell_angle_gamma 97.286(4)
_cell_formula_units_Z 4
_cell_length_a 13.9316(19)
_cell_length_b 18.999(3)
_cell_length_c 20.790(3)
_cell_measurement_reflns_used 6186
_cell_measurement_temperature 153.1500
_cell_measurement_theta_max 27.5705
_cell_measurement_theta_min 1.9106
_cell_volume 4876.9(12)
_computing_cell_refinement 'CrystalClear (Rigaku Inc., 2008)'
_computing_data_collection 'CrystalClear (Rigaku Inc., 2008)'
_computing_data_reduction 'CrystalClear (Rigaku Inc., 2008)'
_computing_molecular_graphics 'Olex2 (Dolomanov et al., 2009)'
_computing_publication_material 'Olex2 (Dolomanov et al., 2009)'
_computing_structure_refinement 'XL (Sheldrick, 2008)'
_computing_structure_solution
;
????
;
_diffrn_ambient_temperature 153.1500
_diffrn_detector_area_resol_mean 13.6612
_diffrn_measured_fraction_theta_full 0.985
_diffrn_measured_fraction_theta_max 0.971
_diffrn_measurement_details
;
scan:
	Number of images: 180
	           Slice: -120.0000 - 60.0000
	     Image width: 1.0000
	        Exp time: 12.0000
	   Rotation axis: Omega
	           Omega: 0.0000
	             Chi: 54.0000
	             Phi: 240.0000
	             XTD: 50.2263
	          2theta: -30.0051
scan:
	Number of images: 180
	           Slice: -120.0000 - 60.0000
	     Image width: 1.0000
	        Exp time: 12.0000
	   Rotation axis: Omega
	           Omega: 0.0000
	             Chi: 54.0000
	             Phi: 0.0000
	             XTD: 50.2263
	          2theta: -30.0051
scan:
	Number of images: 61
	           Slice: -120.0000 - -59.0000
	     Image width: 1.0000
	        Exp time: 12.0000
	   Rotation axis: Omega
	           Omega: 0.0000
	             Chi: 54.0000
	             Phi: 120.0000
	             XTD: 50.2263
	          2theta: -30.0051
;
_diffrn_measurement_device
;
Mercury2 (2x2 bin mode)
;
_diffrn_measurement_device_details
;
SCXMini: Fixed Chi 2 circle
;
_diffrn_measurement_device_type 'Rigaku SCX-Mini with Mercury CCD'
_diffrn_measurement_method dtprofit.ref
_diffrn_orient_matrix_type d*Trek
_diffrn_orient_matrix_UB_11 0.0612
_diffrn_orient_matrix_UB_12 -0.0796
_diffrn_orient_matrix_UB_13 -0.0396
_diffrn_orient_matrix_UB_21 -0.0562
_diffrn_orient_matrix_UB_22 -0.0612
_diffrn_orient_matrix_UB_23 -0.0166
_diffrn_orient_matrix_UB_31 -0.0026
_diffrn_orient_matrix_UB_32 0.0082
_diffrn_orient_matrix_UB_33 -0.0498
_diffrn_radiation_detector CCD
_diffrn_radiation_monochromator 'Graphite Monochromator'
_diffrn_radiation_type MoK\a
_diffrn_radiation_wavelength 0.71073
_diffrn_reflns_av_R_equivalents 0.1536
_diffrn_reflns_av_unetI/netI 0.3139
_diffrn_reflns_Laue_measured_fraction_full 0.985
_diffrn_reflns_Laue_measured_fraction_max 0.971
_diffrn_reflns_limit_h_max 17
_diffrn_reflns_limit_h_min -18
_diffrn_reflns_limit_k_max 24
_diffrn_reflns_limit_k_min -23
_diffrn_reflns_limit_l_max 26
_diffrn_reflns_limit_l_min -26
_diffrn_reflns_number 57056
_diffrn_reflns_point_group_measured_fraction_full 0.985
_diffrn_reflns_point_group_measured_fraction_max 0.971
_diffrn_reflns_theta_full 26.000
_diffrn_reflns_theta_max 27.484
_diffrn_reflns_theta_min 2.985
_diffrn_source 'Sealed Tube'
_diffrn_source_current 40.0000
_diffrn_source_power 2.0000
_diffrn_source_voltage 50.0000
_exptl_absorpt_coefficient_mu 0.078
_exptl_absorpt_correction_T_max 1.0000
_exptl_absorpt_correction_T_min 0.6888
_exptl_absorpt_correction_type DTABSCOR
_exptl_crystal_colour Colorless
_exptl_crystal_density_diffrn 1.217
_exptl_crystal_description Prism
_exptl_crystal_F_000 1902
_exptl_crystal_size_max 0.65
_exptl_crystal_size_mid 0.21
_exptl_crystal_size_min 0.1
_refine_diff_density_max 0.682
_refine_diff_density_min -0.692
_refine_diff_density_rms 0.062
_refine_ls_extinction_method none
_refine_ls_goodness_of_fit_ref 0.884
_refine_ls_hydrogen_treatment constr
_refine_ls_matrix_type full
_refine_ls_number_parameters 1208
_refine_ls_number_reflns 21702
_refine_ls_number_restraints 771
_refine_ls_restrained_S_all 0.896
_refine_ls_R_factor_all 0.2202
_refine_ls_R_factor_gt 0.0701
_refine_ls_shift/su_max 0.004
_refine_ls_shift/su_mean 0.000
_refine_ls_structure_factor_coef Fsqd
_refine_ls_weighting_details 'w=1/[\s^2^(Fo^2^)+(0.0351P)^2^] where P=(Fo^2^+2Fc^2^)/3'
_refine_ls_weighting_scheme calc
_refine_ls_wR_factor_gt 0.1260
_refine_ls_wR_factor_ref 0.1561
_reflns_Friedel_coverage 0.000
_reflns_number_gt 7599
_reflns_number_total 21702
_reflns_threshold_expression 'I > 2\s(I)'
_cod_data_source_file ja6b05713_si_010.cif
_cod_data_source_block shelx
_cod_original_cell_volume 4877.0(12)
_cod_original_formula_sum 'C53.50 H58.75 N10.25 O3'
_cod_database_code 4130672
_shelx_space_group_comment
;
The symmetry employed for this shelxl refinement is uniquely defined
by the following loop, which should always be used as a source of
symmetry information in preference to the above space-group names.
They are only intended as comments.
;
_shelx_estimated_absorpt_t_max 0.992
_shelx_estimated_absorpt_t_min 0.951
_diffrn_number_total 10304
_olex2_refinement_description
;
1. Fixed Uiso
 At 1.2 times of:
  All C(H) groups, All C(H,H) groups, All N(H) groups
 At 1.5 times of:
  All C(H,H,H) groups
2. Restrained distances
 N1T-C2T = N1S-C2S = N1R-C2R = N1V-C2V = N1U-C2U
 1.15 with sigma of 0.01
 C2T-C3T = C2S-C3S = C2R-C3R = C2V-C3V = C2U-C3U
 1.43 with sigma of 0.01
 N1T-C3T = N1S-C3S = N1R-C3R = N1V-C3V = N1U-C3U
 2.58 with sigma of 0.01
3. Uiso/Uaniso restraints and constraints
All non-hydrogen atoms restrained to be isotropic: with sigma of 0.01 and sigma
for terminal atoms of 0.02
4. Others
 Sof(N1R)=Sof(C2R)=Sof(C3R)=Sof(H3R1)=Sof(H3R2)=Sof(H3R3)=1-FVAR(1)
 Sof(N1S)=Sof(C2S)=Sof(C3S)=Sof(H3S1)=Sof(H3S2)=Sof(H3S3)=FVAR(1)
 Uiso(N1S)=Uiso(C2S)=Uiso(C3S)=Uiso(N1R)=Uiso(C2R)=Uiso(C3R)=FVAR(2)
 Sof(N1V)=Sof(C2V)=Sof(C3V)=Sof(H3V1)=Sof(H3V2)=Sof(H3V3)=1-FVAR(3)
 Sof(N1U)=Sof(C2U)=Sof(C3U)=Sof(H3U1)=Sof(H3U2)=Sof(H3U3)=FVAR(3)
 Uiso(N1U)=Uiso(C2U)=Uiso(C3U)=Uiso(N1V)=Uiso(C2V)=Uiso(C3V)=FVAR(4)
 Fixed Sof: N1T(0.5) C2T(0.5) C3T(0.5) H3T1(0.5) H3T2(0.5) H3T3(0.5)
5.a Secondary CH2 refined with riding coordinates:
 C42(H42A,H42B), C41(H41A,H41B), C22(H22A,H22B), C71(H71A,H71B), C21(H21A,
 H21B), C70(H70A,H70B), C90(H90A,H90B), C91(H91A,H91B)
5.b Aromatic/amide H refined with riding coordinates:
 N13(H13), N4(H4), N2(H2), N12(H12), N1(H1), N3(H3), N9(H9), N5(H5), N8(H8),
 N16(H16), N11(H11), N10(H10), C75(H75), C68(H68), C81(H81), C4(H4A), C67(H67),
 C8(H8A), C76(H76), C14(H14), C37(H37), C80(H80), C85(H85), C38(H38), C74(H74),
 C79(H79), C31(H31), C3(H3A), C30(H30), C9(H9A), C36(H36), C32(H32), C86(H86),
 C19(H19), C25(H25), C13(H13A), C18(H18), C87(H87), C26(H26), C27(H27),
 C63(H63), C62(H62A), C58(H58), C52(H52), C57(H57), C53(H53)
5.c Idealised Me refined as rotating group:
 C47(H47A,H47B,H47C), C49(H49A,H49B,H49C), C44(H44A,H44B,H44C), C46(H46A,H46B,
 H46C), C45(H45A,H45B,H45C), C48(H48A,H48B,H48C), C95(H95A,H95B,H95C), C98(H98A,
 H98B,H98C), C99(H99A,H99B,H99C), C93(H93A,H93B,H93C), C94(H94A,H94B,H94C),
 C97(H97A,H97B,H97C), C96(H96A,H96B,H96C), C92(H92A,H92B,H92C), C103(H10D,H10E,
 H10F), C101(H10A,H10B,H10C), C3T(H3T1,H3T2,H3T3), C3S(H3S1,H3S2,H3S3),
 C3R(H3R1,H3R2,H3R3), C3U(H3U1,H3U2,H3U3), C3V(H3V1,H3V2,H3V3)
;
_shelx_shelxl_version_number 2014/7
_olex2_submission_special_instructions 'No special instructions were received'

loop_
_space_group_symop_operation_xyz
'x, y, z'
'-x, -y, -z'

loop_
_atom_site_label
_atom_site_type_symbol
_atom_site_fract_x
_atom_site_fract_y
_atom_site_fract_z
_atom_site_U_iso_or_equiv
_atom_site_adp_type
_atom_site_occupancy
_atom_site_site_symmetry_order
_atom_site_calc_flag
_atom_site_refinement_flags_posn
_atom_site_refinement_flags_occupancy
_atom_site_disorder_assembly
_atom_site_disorder_group
O5 O 1.04171(15) 0.72940(12) 0.68580(11) 0.0214(6) Uani 1 1 d . . . .
O6 O 1.51814(16) 0.91561(12) 1.00601(12) 0.0271(6) Uani 1 1 d . . . .
O2 O 0.52063(15) -0.21314(12) 0.25859(12) 0.0252(6) Uani 1 1 d . . . .
O3 O -0.05888(16) -0.41798(12) 0.02188(12) 0.0270(6) Uani 1 1 d . . . .
O1 O 0.65079(16) 0.27481(13) 0.44732(13) 0.0367(7) Uani 1 1 d . . . .
N13 N 1.40916(18) 0.92027(15) 0.91876(14) 0.0193(7) Uani 1 1 d . . . .
H13 H 1.4233 0.9713 0.9461 0.023 Uiso 1 1 calc R . . .
N4 N 0.09472(19) -0.11395(14) 0.22775(14) 0.0197(7) Uani 1 1 d . . . .
H4 H 0.1445 -0.1166 0.2056 0.024 Uiso 1 1 calc R . . .
N2 N 0.25015(19) 0.10624(15) 0.20683(14) 0.0198(7) Uani 1 1 d . . . .
H2 H 0.1919 0.1039 0.2186 0.024 Uiso 1 1 calc R . . .
N12 N 1.33944(19) 0.38824(15) 0.65540(14) 0.0200(7) Uani 1 1 d . . . .
H12 H 1.3564 0.3941 0.6999 0.024 Uiso 1 1 calc R . . .
N15 N 0.96250(19) 0.47759(16) 0.57261(14) 0.0203(7) Uani 1 1 d . . . .
N6 N 0.60266(19) 0.02771(16) 0.33042(14) 0.0203(7) Uani 1 1 d . . . .
N1 N 0.07318(18) -0.05806(15) 0.10254(14) 0.0208(7) Uani 1 1 d . . . .
H1 H 0.0583 -0.0209 0.1396 0.025 Uiso 1 1 calc R . . .
N7 N 0.2376(2) -0.31975(16) 0.12944(14) 0.0212(7) Uani 1 1 d . . . .
N3 N 0.27259(18) 0.05499(15) 0.33387(14) 0.0197(7) Uani 1 1 d . . . .
H3 H 0.2726 0.0272 0.2882 0.024 Uiso 1 1 calc R . . .
O4 O 0.88816(17) 0.23129(14) 0.48798(15) 0.0489(8) Uani 1 1 d . . . .
N14 N 1.30687(18) 0.82217(15) 0.81091(14) 0.0178(7) Uani 1 1 d . . . .
N9 N 1.16352(19) 0.43796(16) 0.73351(14) 0.0238(7) Uani 1 1 d . . . .
H9 H 1.1890 0.4662 0.7130 0.029 Uiso 1 1 calc R . . .
N5 N 0.68866(19) 0.15533(16) 0.41539(14) 0.0244(7) Uani 1 1 d . . . .
H5 H 0.7465 0.1813 0.4438 0.029 Uiso 1 1 calc R . . .
N8 N 0.0916(2) -0.41845(15) 0.07500(14) 0.0235(7) Uani 1 1 d . . . .
H8 H 0.0695 -0.4693 0.0590 0.028 Uiso 1 1 calc R . . .
N16 N 0.85655(19) 0.35204(16) 0.51719(15) 0.0278(8) Uani 1 1 d . . . .
H16 H 0.7964 0.3274 0.4921 0.033 Uiso 1 1 calc R . . .
N11 N 1.5003(2) 0.55625(16) 0.78053(16) 0.0330(8) Uani 1 1 d . . . .
H11 H 1.4846 0.5198 0.7953 0.040 Uiso 1 1 calc R . . .
N10 N 1.3275(3) 0.60921(16) 0.86180(16) 0.0364(9) Uani 1 1 d . . . .
H10 H 1.3235 0.6056 0.8179 0.044 Uiso 1 1 calc R . . .
C78 C 1.0807(2) 0.59996(19) 0.62784(17) 0.0168(8) Uani 1 1 d . . . .
C20 C -0.0034(2) -0.13227(18) 0.19426(18) 0.0191(8) Uani 1 1 d . . . .
C82 C 1.2105(2) 0.71704(18) 0.70171(16) 0.0153(8) Uani 1 1 d . . . .
C84 C 1.2429(2) 0.80270(19) 0.74813(17) 0.0189(8) Uani 1 1 d . . . .
C83 C 1.1108(2) 0.68059(19) 0.67109(17) 0.0172(8) Uani 1 1 d . . . .
C88 C 1.3412(2) 0.8983(2) 0.85378(18) 0.0210(9) Uani 1 1 d . . . .
C69 C 1.2473(2) 0.35056(18) 0.61079(17) 0.0160(8) Uani 1 1 d . . . .
C12 C 0.3015(2) 0.13545(19) 0.37007(18) 0.0191(8) Uani 1 1 d . . . .
C89 C 1.4573(2) 0.8788(2) 0.94778(19) 0.0210(9) Uani 1 1 d . . . .
C73 C 0.8714(2) 0.43476(19) 0.54536(17) 0.0191(8) Uani 1 1 d . . . .
C2 C 0.0393(2) -0.13823(19) 0.07940(17) 0.0193(8) Uani 1 1 d . . . .
C34 C 0.4710(2) -0.17521(19) 0.22326(17) 0.0198(8) Uani 1 1 d . . . .
C10 C 0.3396(2) 0.14080(18) 0.25581(18) 0.0192(8) Uani 1 1 d . . . .
C35 C 0.6024(2) -0.0499(2) 0.29552(18) 0.0217(9) Uani 1 1 d . . . .
C29 C 0.3833(2) -0.21729(19) 0.17239(17) 0.0204(9) Uani 1 1 d . . . .
C39 C 0.6837(2) 0.0744(2) 0.37978(17) 0.0194(8) Uani 1 1 d . . . .
C75 C 0.8001(2) 0.5461(2) 0.56615(17) 0.0222(9) Uani 1 1 d . . . .
H75 H 0.7443 0.5698 0.5644 0.027 Uiso 1 1 calc R . . .
C68 C 1.2503(2) 0.35512(19) 0.54764(18) 0.0219(9) Uani 1 1 d . . . .
H68 H 1.1974 0.3347 0.5068 0.026 Uiso 1 1 calc R . . .
C1 C -0.0348(2) -0.16859(19) 0.11305(18) 0.0213(9) Uani 1 1 d . . . .
C81 C 1.2812(2) 0.6701(2) 0.68845(17) 0.0214(9) Uani 1 1 d . . . .
H81 H 1.3489 0.6934 0.7098 0.026 Uiso 1 1 calc R . . .
C7 C 0.2646(2) 0.07594(19) 0.13702(17) 0.0195(8) Uani 1 1 d . . . .
C4 C 0.1392(2) -0.11750(19) 0.00856(17) 0.0239(9) Uani 1 1 d . . . .
H4A H 0.1762 -0.1271 -0.0282 0.029 Uiso 1 1 calc R . . .
C67 C 1.3460(2) 0.39564(19) 0.55320(18) 0.0242(9) Uani 1 1 d . . . .
H67 H 1.3684 0.4072 0.5167 0.029 Uiso 1 1 calc R . . .
C11 C 0.3443(2) 0.18587(18) 0.33602(17) 0.0173(8) Uani 1 1 d . . . .
C8 C 0.3648(2) 0.08978(19) 0.14178(19) 0.0241(9) Uani 1 1 d . . . .
H8A H 0.3974 0.0748 0.1024 0.029 Uiso 1 1 calc R . . .
C76 C 0.8947(2) 0.59290(19) 0.59388(17) 0.0214(9) Uani 1 1 d . . . .
H76 H 0.9045 0.6483 0.6100 0.026 Uiso 1 1 calc R . . .
C66 C 1.4006(2) 0.41524(19) 0.62006(18) 0.0209(8) Uani 1 1 d . . . .
C14 C 0.2544(2) 0.0855(2) 0.44454(18) 0.0243(9) Uani 1 1 d . . . .
H14 H 0.2403 0.0825 0.4869 0.029 Uiso 1 1 calc R . . .
C77 C 0.9745(2) 0.5567(2) 0.59744(17) 0.0180(8) Uani 1 1 d . . . .
C40 C 0.6222(2) 0.2028(2) 0.41532(18) 0.0234(9) Uani 1 1 d . . . .
C37 C 0.7642(2) -0.0327(2) 0.36143(18) 0.0249(9) Uani 1 1 d . . . .
H37 H 0.8196 -0.0534 0.3722 0.030 Uiso 1 1 calc R . . .
C80 C 1.2544(2) 0.58966(19) 0.64446(17) 0.0231(9) Uani 1 1 d . . . .
H80 H 1.3034 0.5584 0.6348 0.028 Uiso 1 1 calc R . . .
C85 C 1.2115(2) 0.8590(2) 0.72957(18) 0.0232(9) Uani 1 1 d . . . .
H85 H 1.1656 0.8438 0.6857 0.028 Uiso 1 1 calc R . . .
C28 C 0.3373(3) -0.2998(2) 0.15433(17) 0.0236(9) Uani 1 1 d . . . .
C33 C 0.5102(2) -0.09679(19) 0.23998(17) 0.0191(8) Uani 1 1 d . . . .
C38 C 0.7655(2) 0.0461(2) 0.39822(18) 0.0214(9) Uani 1 1 d . . . .
H38 H 0.8205 0.0802 0.4351 0.026 Uiso 1 1 calc R . . .
C42 C 0.4527(2) 0.22554(18) 0.37626(17) 0.0224(9) Uani 1 1 d . . . .
H42A H 0.4825 0.2555 0.3520 0.027 Uiso 1 1 calc R . . .
H42B H 0.4532 0.2633 0.4261 0.027 Uiso 1 1 calc R . . .
C74 C 0.7868(2) 0.4663(2) 0.54145(17) 0.0214(9) Uani 1 1 d . . . .
H74 H 0.7227 0.4337 0.5224 0.026 Uiso 1 1 calc R . . .
C79 C 1.1546(2) 0.55576(19) 0.61473(17) 0.0197(8) Uani 1 1 d . . . .
H79 H 1.1362 0.5009 0.5846 0.024 Uiso 1 1 calc R . . .
C31 C 0.3752(2) -0.10178(19) 0.15105(18) 0.0258(9) Uani 1 1 d . . . .
H31 H 0.3425 -0.0767 0.1258 0.031 Uiso 1 1 calc R . . .
C23 C 0.0204(3) -0.3789(2) 0.06333(18) 0.0211(9) Uani 1 1 d . . . .
C17 C 0.1045(2) -0.09071(18) 0.30111(18) 0.0192(8) Uani 1 1 d . . . .
C16 C 0.2044(2) -0.06422(19) 0.35281(17) 0.0208(9) Uani 1 1 d . . . .
C15 C 0.2434(2) 0.02392(19) 0.37960(17) 0.0171(8) Uani 1 1 d . . . .
C5 C 0.1333(2) -0.04470(19) 0.05952(17) 0.0188(8) Uani 1 1 d . . . .
C3 C 0.0803(2) -0.1755(2) 0.02078(18) 0.0253(9) Uani 1 1 d . . . .
H3A H 0.0707 -0.2308 -0.0067 0.030 Uiso 1 1 calc R . . .
C41 C 0.5158(2) 0.16562(19) 0.37865(18) 0.0252(9) Uani 1 1 d . . . .
H41A H 0.4871 0.1370 0.4043 0.030 Uiso 1 1 calc R . . .
H41B H 0.5131 0.1267 0.3288 0.030 Uiso 1 1 calc R . . .
C47 C 0.1016(2) 0.09000(18) 0.08034(17) 0.0249(9) Uani 1 1 d . . . .
H47A H 0.0721 0.0928 0.1213 0.037 Uiso 1 1 calc GR . . .
H47B H 0.0498 0.0674 0.0364 0.037 Uiso 1 1 calc GR . . .
H47C H 0.1333 0.1430 0.0890 0.037 Uiso 1 1 calc GR . . .
C22 C 0.0385(2) -0.29039(18) 0.10152(17) 0.0220(9) Uani 1 1 d . . . .
H22A H 0.0966 -0.2678 0.0884 0.026 Uiso 1 1 calc R . . .
H22B H 0.0538 -0.2735 0.1542 0.026 Uiso 1 1 calc R . . .
C49 C 0.2850(2) 0.25280(18) 0.34687(17) 0.0244(9) Uani 1 1 d . . . .
H49A H 0.2161 0.2298 0.3212 0.037 Uiso 1 1 calc GR . . .
H49B H 0.3145 0.2879 0.3279 0.037 Uiso 1 1 calc GR . . .
H49C H 0.2872 0.2827 0.3983 0.037 Uiso 1 1 calc GR . . .
C24 C 0.1934(3) -0.3941(2) 0.10754(17) 0.0231(9) Uani 1 1 d . . . .
C51 C 1.1501(3) 0.3566(2) 0.70527(19) 0.0271(9) Uani 1 1 d . . . .
C30 C 0.3368(2) -0.1797(2) 0.13544(17) 0.0234(9) Uani 1 1 d . . . .
H30 H 0.2785 -0.2074 0.0994 0.028 Uiso 1 1 calc R . . .
C9 C 0.4113(2) 0.13035(19) 0.21561(18) 0.0233(9) Uani 1 1 d . . . .
H9A H 0.4806 0.1475 0.2342 0.028 Uiso 1 1 calc R . . .
C36 C 0.6827(2) -0.0826(2) 0.30860(18) 0.0261(9) Uani 1 1 d . . . .
H36 H 0.6817 -0.1370 0.2823 0.031 Uiso 1 1 calc R . . .
C32 C 0.4601(2) -0.06078(19) 0.20264(17) 0.0226(9) Uani 1 1 d . . . .
H32 H 0.4849 -0.0075 0.2131 0.027 Uiso 1 1 calc R . . .
C50 C 1.1704(2) 0.30603(19) 0.63318(18) 0.0206(9) Uani 1 1 d . . . .
C44 C 0.1906(2) -0.0796(2) 0.41835(17) 0.0312(10) Uani 1 1 d . . . .
H44A H 0.1420 -0.0506 0.4415 0.047 Uiso 1 1 calc GR . . .
H44B H 0.2540 -0.0621 0.4528 0.047 Uiso 1 1 calc GR . . .
H44C H 0.1669 -0.1361 0.4026 0.047 Uiso 1 1 calc GR . . .
C46 C -0.1358(2) -0.14746(19) 0.09342(18) 0.0292(10) Uani 1 1 d . . . .
H46A H -0.1851 -0.1680 0.1142 0.044 Uiso 1 1 calc GR . . .
H46B H -0.1578 -0.1710 0.0410 0.044 Uiso 1 1 calc GR . . .
H46C H -0.1280 -0.0902 0.1128 0.044 Uiso 1 1 calc GR . . .
C6 C 0.1797(2) 0.03770(19) 0.07145(17) 0.0187(8) Uani 1 1 d . . . .
C86 C 1.2476(2) 0.9384(2) 0.77545(18) 0.0259(9) Uani 1 1 d . . . .
H86 H 1.2267 0.9778 0.7631 0.031 Uiso 1 1 calc R . . .
C71 C 1.0201(2) 0.33757(19) 0.56876(19) 0.0271(9) Uani 1 1 d . . . .
H71A H 1.0150 0.3756 0.6171 0.032 Uiso 1 1 calc R . . .
H71B H 1.0602 0.3665 0.5481 0.032 Uiso 1 1 calc R . . .
C72 C 0.9184(3) 0.3032(2) 0.5218(2) 0.0320(10) Uani 1 1 d . . . .
C19 C -0.0564(3) -0.11929(19) 0.24660(19) 0.0290(10) Uani 1 1 d . . . .
H19 H -0.1264 -0.1265 0.2397 0.035 Uiso 1 1 calc R . . .
C25 C 0.2415(3) -0.4525(2) 0.11122(18) 0.0331(10) Uani 1 1 d . . . .
H25 H 0.2061 -0.5044 0.0969 0.040 Uiso 1 1 calc R . . .
C45 C 0.2797(2) -0.11064(19) 0.31616(17) 0.0261(9) Uani 1 1 d . . . .
H45A H 0.2531 -0.1671 0.2973 0.039 Uiso 1 1 calc GR . . .
H45B H 0.3417 -0.0965 0.3513 0.039 Uiso 1 1 calc GR . . .
H45C H 0.2923 -0.0979 0.2765 0.039 Uiso 1 1 calc GR . . .
C21 C -0.0508(2) -0.25915(18) 0.08192(18) 0.0244(9) Uani 1 1 d . . . .
H21A H -0.1068 -0.2784 0.0991 0.029 Uiso 1 1 calc R . . .
H21B H -0.0700 -0.2813 0.0288 0.029 Uiso 1 1 calc R . . .
C13 C 0.2905(2) 0.1553(2) 0.43859(18) 0.0242(9) Uani 1 1 d . . . .
H13A H 0.3045 0.2072 0.4762 0.029 Uiso 1 1 calc R . . .
C48 C 0.2213(2) 0.0312(2) 0.00492(16) 0.0296(10) Uani 1 1 d . . . .
H48A H 0.2528 0.0837 0.0120 0.044 Uiso 1 1 calc GR . . .
H48B H 0.1674 0.0083 -0.0377 0.044 Uiso 1 1 calc GR . . .
H48C H 0.2704 -0.0024 -0.0019 0.044 Uiso 1 1 calc GR . . .
C18 C 0.0107(3) -0.09299(19) 0.31361(19) 0.0294(10) Uani 1 1 d . . . .
H18 H -0.0068 -0.0794 0.3592 0.035 Uiso 1 1 calc R . . .
C65 C 1.5067(2) 0.4581(2) 0.65473(19) 0.0271(9) Uani 1 1 d . . . .
C64 C 1.5139(2) 0.5414(2) 0.7123(2) 0.0297(10) Uani 1 1 d . . . .
C87 C 1.3138(2) 0.95906(19) 0.83892(17) 0.0203(8) Uani 1 1 d . . . .
H87 H 1.3399 1.0126 0.8713 0.024 Uiso 1 1 calc R . . .
C95 C 1.2078(2) 0.23460(18) 0.63680(18) 0.0268(9) Uani 1 1 d . . . .
H95A H 1.2186 0.2003 0.5895 0.040 Uiso 1 1 calc GR . . .
H95B H 1.1583 0.2053 0.6509 0.040 Uiso 1 1 calc GR . . .
H95C H 1.2701 0.2527 0.6724 0.040 Uiso 1 1 calc GR . . .
C26 C 0.3416(3) -0.4323(2) 0.13621(19) 0.0429(12) Uani 1 1 d . . . .
H26 H 0.3776 -0.4707 0.1389 0.051 Uiso 1 1 calc R . . .
C27 C 0.3911(3) -0.3549(2) 0.15780(19) 0.0363(11) Uani 1 1 d . . . .
H27 H 0.4608 -0.3405 0.1747 0.044 Uiso 1 1 calc R . . .
C98 C 1.0155(2) 0.7460(2) 0.75449(18) 0.0333(10) Uani 1 1 d . . . .
H98A H 0.9853 0.6968 0.7549 0.050 Uiso 1 1 calc GR . . .
H98B H 0.9683 0.7813 0.7624 0.050 Uiso 1 1 calc GR . . .
H98C H 1.0751 0.7712 0.7928 0.050 Uiso 1 1 calc GR . . .
C61 C 1.5147(3) 0.6373(2) 0.8232(2) 0.0355(11) Uani 1 1 d . . . .
C70 C 1.0722(2) 0.27404(18) 0.57586(18) 0.0267(9) Uani 1 1 d . . . .
H70A H 1.0864 0.2413 0.5285 0.032 Uiso 1 1 calc R . . .
H70B H 1.0265 0.2395 0.5882 0.032 Uiso 1 1 calc R . . .
C63 C 1.5358(3) 0.6121(2) 0.7106(2) 0.0400(11) Uani 1 1 d . . . .
H63 H 1.5481 0.6204 0.6701 0.048 Uiso 1 1 calc R . . .
C99 C 0.4985(3) -0.1988(2) 0.32772(19) 0.0365(10) Uani 1 1 d . . . .
H99A H 0.4283 -0.2199 0.3218 0.055 Uiso 1 1 calc GR . . .
H99B H 0.5132 -0.1420 0.3584 0.055 Uiso 1 1 calc GR . . .
H99C H 0.5390 -0.2245 0.3502 0.055 Uiso 1 1 calc GR . . .
C90 C 1.4388(3) 0.79051(19) 0.91034(18) 0.0336(10) Uani 1 1 d . . . .
H90A H 1.4290 0.7732 0.8577 0.040 Uiso 1 1 calc R . . .
H90B H 1.3777 0.7683 0.9205 0.040 Uiso 1 1 calc R . . .
C93 C 1.5603(2) 0.4096(2) 0.6865(2) 0.0374(11) Uani 1 1 d . . . .
H93A H 1.5264 0.4024 0.7223 0.056 Uiso 1 1 calc GR . . .
H93B H 1.6289 0.4375 0.7095 0.056 Uiso 1 1 calc GR . . .
H93C H 1.5599 0.3581 0.6479 0.056 Uiso 1 1 calc GR . . .
C62 C 1.5372(3) 0.6716(2) 0.7799(2) 0.0414(11) Uani 1 1 d . . . .
H62A H 1.5516 0.7266 0.7937 0.050 Uiso 1 1 calc R . . .
C94 C 1.5585(3) 0.4644(2) 0.5964(2) 0.0468(12) Uani 1 1 d . . . .
H94A H 1.5535 0.4117 0.5580 0.070 Uiso 1 1 calc GR . . .
H94B H 1.6284 0.4892 0.6174 0.070 Uiso 1 1 calc GR . . .
H94C H 1.5269 0.4964 0.5763 0.070 Uiso 1 1 calc GR . . .
C55 C 1.1446(3) 0.5568(2) 0.8429(2) 0.0424(11) Uani 1 1 d . . . .
C54 C 1.1323(3) 0.4689(2) 0.7973(2) 0.0421(11) Uani 1 1 d . . . .
C97 C 1.1206(3) 0.5997(2) 0.79606(19) 0.0389(11) Uani 1 1 d . . . .
H97A H 1.1669 0.5933 0.7636 0.058 Uiso 1 1 calc GR . . .
H97B H 1.1265 0.6557 0.8270 0.058 Uiso 1 1 calc GR . . .
H97C H 1.0528 0.5774 0.7677 0.058 Uiso 1 1 calc GR . . .
C56 C 1.2482(4) 0.5897(2) 0.8877(2) 0.0450(12) Uani 1 1 d . . . .
C60 C 1.5111(3) 0.6690(2) 0.9016(2) 0.0465(12) Uani 1 1 d . . . .
C59 C 1.4151(4) 0.6354(2) 0.9129(2) 0.0487(13) Uani 1 1 d . . . .
C96 C 1.0698(3) 0.5677(2) 0.8931(2) 0.0673(15) Uani 1 1 d . . . .
H96A H 1.0023 0.5466 0.8640 0.101 Uiso 1 1 calc GR . . .
H96B H 1.0768 0.6239 0.9242 0.101 Uiso 1 1 calc GR . . .
H96C H 1.0828 0.5397 0.9228 0.101 Uiso 1 1 calc GR . . .
C92 C 1.5983(3) 0.6496(2) 0.9431(2) 0.0829(19) Uani 1 1 d . . . .
H92A H 1.5876 0.5926 0.9280 0.124 Uiso 1 1 calc GR . . .
H92B H 1.6012 0.6765 0.9950 0.124 Uiso 1 1 calc GR . . .
H92C H 1.6607 0.6673 0.9324 0.124 Uiso 1 1 calc GR . . .
C58 C 1.3891(5) 0.6308(3) 0.9720(3) 0.0893(19) Uani 1 1 d . . . .
H58 H 1.4334 0.6442 1.0162 0.107 Uiso 1 1 calc R . . .
C52 C 1.1094(4) 0.3370(2) 0.7522(2) 0.0725(16) Uani 1 1 d . . . .
H52 H 1.0916 0.2850 0.7477 0.087 Uiso 1 1 calc R . . .
C57 C 1.2869(5) 0.6033(3) 0.9576(3) 0.0864(18) Uani 1 1 d . . . .
H57 H 1.2503 0.5953 0.9903 0.104 Uiso 1 1 calc R . . .
C91 C 1.5257(3) 0.7598(2) 0.9356(2) 0.0475(13) Uani 1 1 d . . . .
H91A H 1.5368 0.7796 0.9886 0.057 Uiso 1 1 calc R . . .
H91B H 1.5860 0.7814 0.9241 0.057 Uiso 1 1 calc R . . .
N0AA N 1.3953(2) 0.42695(19) 0.81856(18) 0.0433(10) Uani 1 1 d . . . .
N17 N 1.0421(2) 0.07409(17) 0.24098(17) 0.0315(8) Uani 1 1 d . . . .
C102 C 1.0329(2) 0.0926(2) 0.2989(2) 0.0251(9) Uani 1 1 d . . . .
C103 C 1.0208(3) 0.1182(2) 0.37268(19) 0.0435(11) Uani 1 1 d . . . .
H10D H 0.9702 0.0794 0.3755 0.065 Uiso 1 1 calc GR . . .
H10E H 1.0004 0.1691 0.3889 0.065 Uiso 1 1 calc GR . . .
H10F H 1.0838 0.1236 0.4035 0.065 Uiso 1 1 calc GR . . .
C100 C 1.3601(4) 0.4216(3) 0.8618(3) 0.0598(15) Uani 1 1 d . . . .
C101 C 1.3147(5) 0.4136(3) 0.9194(3) 0.129(2) Uani 1 1 d . . . .
H10A H 1.2870 0.3581 0.9049 0.194 Uiso 1 1 calc GR . . .
H10B H 1.2618 0.4437 0.9276 0.194 Uiso 1 1 calc GR . . .
H10C H 1.3652 0.4339 0.9639 0.194 Uiso 1 1 calc GR . . .
C53 C 1.0970(4) 0.4066(2) 0.8098(3) 0.0848(18) Uani 1 1 d . . . .
H53 H 1.0691 0.4089 0.8496 0.102 Uiso 1 1 calc R . . .
N1T N 0.5117(6) 0.0493(5) 0.4872(4) 0.057(3) Uiso 0.5 1 d D P A -1
C2T C 0.4836(17) -0.0066(10) 0.4967(14) 0.118(5) Uiso 0.5 1 d D P A -1
C3T C 0.4534(7) -0.0798(5) 0.4980(5) 0.064(3) Uiso 0.5 1 d D P A -1
H3T1 H 0.4002 -0.1128 0.4562 0.096 Uiso 0.5 1 calc GR P A -1
H3T2 H 0.4294 -0.0712 0.5423 0.096 Uiso 0.5 1 calc GR P A -1
H3T3 H 0.5096 -0.1062 0.4966 0.096 Uiso 0.5 1 calc GR P A -1
N1S N 1.6774(5) 0.2376(4) 0.5850(3) 0.0586(11) Uiso 0.535(3) 1 d D P B 1
C2S C 1.7415(6) 0.2808(5) 0.6291(4) 0.0586(11) Uiso 0.535(3) 1 d D P B 1
C3S C 1.8161(6) 0.3402(5) 0.6844(4) 0.0586(11) Uiso 0.535(3) 1 d D P B 1
H3S1 H 1.8009 0.3486 0.7313 0.088 Uiso 0.535(3) 1 calc GR P B 1
H3S2 H 1.8192 0.3892 0.6788 0.088 Uiso 0.535(3) 1 calc GR P B 1
H3S3 H 1.8801 0.3241 0.6814 0.088 Uiso 0.535(3) 1 calc GR P B 1
N1R N 1.8630(5) 0.4744(4) 0.7214(4) 0.0586(11) Uiso 0.465(3) 1 d D P B 2
C2R C 1.8588(7) 0.4110(5) 0.7143(5) 0.0586(11) Uiso 0.465(3) 1 d D P B 2
C3R C 1.8551(7) 0.3320(5) 0.7085(5) 0.0586(11) Uiso 0.465(3) 1 d D P B 2
H3R1 H 1.9225 0.3247 0.7206 0.088 Uiso 0.465(3) 1 calc GR P B 2
H3R2 H 1.8241 0.2938 0.6591 0.088 Uiso 0.465(3) 1 calc GR P B 2
H3R3 H 1.8163 0.3242 0.7418 0.088 Uiso 0.465(3) 1 calc GR P B 2
N1U N 1.8108(8) 0.6681(5) 0.8435(5) 0.1236(19) Uiso 0.583(4) 1 d D P C 1
C2U C 1.7951(10) 0.6078(7) 0.7793(6) 0.1236(19) Uiso 0.583(4) 1 d D P C 1
C3U C 1.8263(7) 0.5384(6) 0.7450(5) 0.1236(19) Uiso 0.583(4) 1 d D P C 1
H3U1 H 1.7967 0.5147 0.6935 0.185 Uiso 0.583(4) 1 calc GR P C 1
H3U2 H 1.8059 0.5020 0.7654 0.185 Uiso 0.583(4) 1 calc GR P C 1
H3U3 H 1.8986 0.5491 0.7518 0.185 Uiso 0.583(4) 1 calc GR P C 1
N1V N 1.7775(9) 0.6573(8) 0.7765(6) 0.1236(19) Uiso 0.417(4) 1 d D P C 2
C2V C 1.8213(16) 0.6375(10) 0.8198(7) 0.1236(19) Uiso 0.417(4) 1 d D P C 2
C3V C 1.8696(10) 0.6600(8) 0.8929(6) 0.1236(19) Uiso 0.417(4) 1 d D P C 2
H3V1 H 1.9152 0.6249 0.8938 0.185 Uiso 0.417(4) 1 calc GR P C 2
H3V2 H 1.8199 0.6559 0.9210 0.185 Uiso 0.417(4) 1 calc GR P C 2
H3V3 H 1.9067 0.7143 0.9137 0.185 Uiso 0.417(4) 1 calc GR P C 2

loop_
_atom_site_aniso_label
_atom_site_aniso_U_11
_atom_site_aniso_U_22
_atom_site_aniso_U_33
_atom_site_aniso_U_23
_atom_site_aniso_U_13
_atom_site_aniso_U_12
O5 0.0175(14) 0.0199(14) 0.0258(15) 0.0086(12) 0.0031(12) 0.0057(11)
O6 0.0330(15) 0.0186(14) 0.0188(14) 0.0030(12) -0.0075(13) -0.0002(12)
O2 0.0270(15) 0.0191(14) 0.0281(15) 0.0094(12) -0.0008(12) 0.0098(11)
O3 0.0245(15) 0.0165(14) 0.0307(16) 0.0020(12) 0.0095(13) -0.0024(11)
O1 0.0221(15) 0.0179(15) 0.0578(19) 0.0088(14) -0.0045(13) 0.0022(12)
N13 0.0234(17) 0.0104(16) 0.0215(17) 0.0042(14) 0.0025(14) 0.0060(13)
N4 0.0202(18) 0.0191(17) 0.0223(18) 0.0091(14) 0.0098(14) 0.0055(13)
N2 0.0126(16) 0.0223(17) 0.0245(18) 0.0105(14) 0.0040(14) 0.0026(13)
N12 0.0237(18) 0.0204(17) 0.0168(16) 0.0084(14) 0.0058(14) 0.0044(14)
N15 0.0157(17) 0.0182(17) 0.0248(18) 0.0070(15) 0.0057(14) 0.0025(13)
N6 0.0187(17) 0.0180(17) 0.0219(17) 0.0066(15) 0.0049(14) 0.0021(14)
N1 0.0256(17) 0.0171(17) 0.0196(17) 0.0063(14) 0.0078(14) 0.0058(13)
N7 0.0268(19) 0.0160(17) 0.0189(17) 0.0048(14) 0.0081(14) 0.0037(14)
N3 0.0247(17) 0.0199(17) 0.0131(16) 0.0041(14) 0.0059(13) 0.0077(14)
O4 0.0205(15) 0.0159(15) 0.089(2) 0.0081(16) -0.0079(15) 0.0007(12)
N14 0.0163(16) 0.0177(17) 0.0184(17) 0.0071(14) 0.0025(14) 0.0038(13)
N9 0.0348(19) 0.0178(17) 0.0259(18) 0.0122(15) 0.0177(15) 0.0071(14)
N5 0.0136(17) 0.0194(18) 0.0316(19) 0.0047(15) -0.0023(14) 0.0037(13)
N8 0.0324(19) 0.0082(16) 0.0308(19) 0.0080(14) 0.0107(15) 0.0043(14)
N16 0.0157(17) 0.0164(18) 0.041(2) 0.0047(16) -0.0002(15) 0.0022(14)
N11 0.039(2) 0.0151(18) 0.033(2) 0.0041(16) -0.0103(17) 0.0060(15)
N10 0.072(3) 0.0191(19) 0.0202(19) 0.0088(16) 0.010(2) 0.0138(17)
C78 0.018(2) 0.019(2) 0.015(2) 0.0078(17) 0.0042(16) 0.0045(16)
C20 0.021(2) 0.0130(19) 0.022(2) 0.0067(17) 0.0042(18) 0.0032(16)
C82 0.017(2) 0.0138(19) 0.0118(19) 0.0048(16) -0.0006(16) -0.0007(16)
C84 0.016(2) 0.021(2) 0.018(2) 0.0057(17) 0.0072(17) 0.0033(16)
C83 0.016(2) 0.019(2) 0.021(2) 0.0109(17) 0.0054(16) 0.0074(16)
C88 0.017(2) 0.023(2) 0.022(2) 0.0078(18) 0.0059(17) 0.0049(16)
C69 0.015(2) 0.0130(19) 0.019(2) 0.0045(17) 0.0061(17) 0.0045(15)
C12 0.021(2) 0.016(2) 0.020(2) 0.0076(18) 0.0016(17) 0.0055(16)
C89 0.021(2) 0.016(2) 0.024(2) 0.0054(18) 0.0074(18) 0.0049(16)
C73 0.017(2) 0.017(2) 0.020(2) 0.0042(17) 0.0065(16) 0.0016(16)
C2 0.025(2) 0.013(2) 0.019(2) 0.0073(17) 0.0012(17) 0.0033(16)
C34 0.020(2) 0.019(2) 0.024(2) 0.0114(18) 0.0040(17) 0.0120(16)
C10 0.019(2) 0.016(2) 0.024(2) 0.0118(17) -0.0011(18) 0.0031(16)
C35 0.025(2) 0.018(2) 0.022(2) 0.0082(18) 0.0067(17) 0.0052(17)
C29 0.021(2) 0.019(2) 0.018(2) 0.0046(17) 0.0040(17) 0.0074(17)
C39 0.019(2) 0.021(2) 0.020(2) 0.0098(18) 0.0070(17) 0.0027(17)
C75 0.019(2) 0.025(2) 0.024(2) 0.0119(18) 0.0040(17) 0.0057(17)
C68 0.023(2) 0.022(2) 0.017(2) 0.0064(18) 0.0017(17) 0.0025(17)
C1 0.021(2) 0.017(2) 0.026(2) 0.0089(18) 0.0053(17) 0.0042(16)
C81 0.019(2) 0.026(2) 0.018(2) 0.0095(18) 0.0032(16) 0.0010(17)
C7 0.023(2) 0.022(2) 0.018(2) 0.0111(17) 0.0045(17) 0.0073(16)
C4 0.031(2) 0.023(2) 0.019(2) 0.0070(18) 0.0095(17) 0.0082(18)
C67 0.030(2) 0.024(2) 0.023(2) 0.0116(18) 0.0116(18) 0.0062(17)
C11 0.0137(19) 0.016(2) 0.020(2) 0.0060(17) 0.0029(16) 0.0029(15)
C8 0.020(2) 0.028(2) 0.027(2) 0.0116(19) 0.0114(18) 0.0084(17)
C76 0.020(2) 0.018(2) 0.029(2) 0.0129(18) 0.0058(17) 0.0039(17)
C66 0.019(2) 0.018(2) 0.026(2) 0.0080(18) 0.0091(18) 0.0048(16)
C14 0.028(2) 0.026(2) 0.019(2) 0.0084(19) 0.0081(17) 0.0054(17)
C77 0.019(2) 0.020(2) 0.016(2) 0.0089(17) 0.0045(16) 0.0028(16)
C40 0.018(2) 0.024(2) 0.027(2) 0.0097(19) 0.0052(18) 0.0042(17)
C37 0.021(2) 0.028(2) 0.030(2) 0.0152(19) 0.0028(18) 0.0100(18)
C80 0.021(2) 0.020(2) 0.025(2) 0.0059(18) 0.0076(17) 0.0066(17)
C85 0.022(2) 0.022(2) 0.022(2) 0.0116(18) -0.0026(17) -0.0023(17)
C28 0.028(2) 0.022(2) 0.018(2) 0.0067(18) 0.0001(18) 0.0055(18)
C33 0.016(2) 0.018(2) 0.023(2) 0.0076(18) 0.0031(17) 0.0054(16)
C38 0.020(2) 0.021(2) 0.024(2) 0.0096(18) 0.0065(17) 0.0056(17)
C42 0.022(2) 0.019(2) 0.024(2) 0.0068(17) 0.0013(17) 0.0057(16)
C74 0.017(2) 0.023(2) 0.021(2) 0.0078(18) 0.0050(17) 0.0021(17)
C79 0.019(2) 0.017(2) 0.021(2) 0.0061(17) 0.0071(17) 0.0007(16)
C31 0.024(2) 0.021(2) 0.031(2) 0.0108(19) 0.0027(18) 0.0044(17)
C23 0.032(2) 0.016(2) 0.020(2) 0.0088(18) 0.0175(18) 0.0039(18)
C17 0.028(2) 0.0125(19) 0.019(2) 0.0073(17) 0.0090(18) 0.0031(16)
C16 0.022(2) 0.020(2) 0.023(2) 0.0111(18) 0.0052(17) 0.0056(16)
C15 0.019(2) 0.021(2) 0.013(2) 0.0084(17) 0.0040(16) 0.0057(16)
C5 0.021(2) 0.020(2) 0.017(2) 0.0101(18) 0.0007(17) 0.0044(16)
C3 0.033(2) 0.018(2) 0.023(2) 0.0072(18) 0.0050(18) 0.0046(17)
C41 0.020(2) 0.023(2) 0.032(2) 0.0123(18) 0.0010(18) 0.0060(17)
C47 0.026(2) 0.021(2) 0.028(2) 0.0126(18) 0.0005(18) 0.0039(17)
C22 0.031(2) 0.0115(19) 0.021(2) 0.0043(17) 0.0040(17) 0.0051(16)
C49 0.026(2) 0.022(2) 0.025(2) 0.0102(18) 0.0012(18) 0.0079(17)
C24 0.034(2) 0.016(2) 0.016(2) 0.0035(17) 0.0030(18) 0.0073(18)
C51 0.037(2) 0.016(2) 0.036(2) 0.0138(19) 0.0197(19) 0.0101(17)
C30 0.023(2) 0.022(2) 0.023(2) 0.0090(18) 0.0010(17) 0.0037(17)
C9 0.015(2) 0.024(2) 0.030(2) 0.0107(19) 0.0034(18) 0.0041(16)
C36 0.024(2) 0.023(2) 0.032(2) 0.0104(19) 0.0070(19) 0.0112(17)
C32 0.021(2) 0.017(2) 0.026(2) 0.0074(18) 0.0039(18) -0.0002(16)
C50 0.022(2) 0.014(2) 0.025(2) 0.0066(17) 0.0049(17) 0.0062(16)
C44 0.037(2) 0.034(2) 0.028(2) 0.018(2) 0.0072(19) 0.0082(19)
C46 0.033(2) 0.024(2) 0.031(2) 0.0124(19) 0.0045(19) 0.0064(18)
C6 0.024(2) 0.018(2) 0.019(2) 0.0115(17) 0.0050(17) 0.0058(16)
C86 0.027(2) 0.026(2) 0.032(2) 0.0192(19) 0.0069(19) 0.0057(17)
C71 0.017(2) 0.017(2) 0.047(2) 0.0132(19) 0.0043(18) 0.0046(16)
C72 0.023(2) 0.020(2) 0.051(3) 0.014(2) 0.007(2) 0.0048(18)
C19 0.020(2) 0.029(2) 0.031(2) 0.0074(19) 0.005(2) 0.0020(17)
C25 0.046(3) 0.016(2) 0.030(2) 0.0066(19) -0.005(2) 0.0053(19)
C45 0.028(2) 0.026(2) 0.027(2) 0.0137(19) 0.0061(18) 0.0099(18)
C21 0.027(2) 0.019(2) 0.025(2) 0.0079(18) 0.0039(18) 0.0022(17)
C13 0.031(2) 0.015(2) 0.018(2) -0.0015(17) 0.0039(18) 0.0054(17)
C48 0.039(2) 0.032(2) 0.022(2) 0.0163(19) 0.0052(19) 0.0067(19)
C18 0.032(2) 0.029(2) 0.026(2) 0.0075(19) 0.017(2) 0.0084(18)
C65 0.024(2) 0.020(2) 0.035(2) 0.0085(19) 0.0088(19) 0.0033(17)
C64 0.018(2) 0.022(2) 0.038(3) 0.005(2) 0.0008(19) -0.0004(17)
C87 0.023(2) 0.015(2) 0.023(2) 0.0091(17) 0.0038(17) 0.0009(16)
C95 0.028(2) 0.026(2) 0.031(2) 0.0130(19) 0.0103(18) 0.0118(18)
C26 0.052(3) 0.020(2) 0.040(3) 0.003(2) -0.016(2) 0.013(2)
C27 0.034(2) 0.024(2) 0.037(3) 0.004(2) -0.011(2) 0.0089(19)
C98 0.034(2) 0.028(2) 0.042(3) 0.015(2) 0.018(2) 0.0140(19)
C61 0.038(3) 0.020(2) 0.032(3) 0.000(2) -0.015(2) 0.0109(19)
C70 0.017(2) 0.018(2) 0.042(2) 0.0101(19) 0.0091(18) -0.0007(16)
C63 0.043(3) 0.021(2) 0.054(3) 0.015(2) 0.012(2) 0.0009(19)
C99 0.038(3) 0.041(3) 0.039(3) 0.026(2) 0.006(2) 0.013(2)
C90 0.047(3) 0.017(2) 0.028(2) 0.0033(18) -0.006(2) 0.0136(19)
C93 0.020(2) 0.024(2) 0.052(3) 0.005(2) -0.003(2) 0.0058(18)
C62 0.037(3) 0.018(2) 0.060(3) 0.010(2) 0.000(2) 0.0068(19)
C94 0.038(3) 0.034(3) 0.057(3) 0.006(2) 0.026(2) -0.005(2)
C55 0.078(3) 0.024(2) 0.046(3) 0.021(2) 0.049(3) 0.023(2)
C54 0.077(3) 0.023(2) 0.041(3) 0.015(2) 0.046(2) 0.020(2)
C97 0.060(3) 0.023(2) 0.047(3) 0.019(2) 0.033(2) 0.016(2)
C56 0.087(4) 0.029(3) 0.031(3) 0.016(2) 0.028(3) 0.022(2)
C60 0.068(3) 0.020(2) 0.037(3) 0.001(2) -0.014(2) 0.024(2)
C59 0.094(4) 0.026(3) 0.018(2) 0.002(2) -0.004(3) 0.026(2)
C96 0.128(4) 0.036(3) 0.070(3) 0.029(3) 0.081(3) 0.038(3)
C92 0.125(4) 0.042(3) 0.051(3) -0.002(3) -0.040(3) 0.051(3)
C58 0.139(5) 0.100(4) 0.031(3) 0.028(3) 0.007(4) 0.043(4)
C52 0.141(4) 0.026(3) 0.080(3) 0.030(3) 0.086(3) 0.023(3)
C57 0.139(5) 0.102(4) 0.038(3) 0.039(3) 0.043(3) 0.038(4)
C91 0.061(3) 0.020(2) 0.039(3) -0.002(2) -0.023(2) 0.019(2)
N0AA 0.054(3) 0.041(2) 0.036(2) 0.019(2) -0.001(2) 0.0190(19)
N17 0.032(2) 0.025(2) 0.039(2) 0.0115(18) 0.0145(18) 0.0087(15)
C102 0.018(2) 0.024(2) 0.033(2) 0.011(2) 0.005(2) 0.0091(17)
C103 0.038(3) 0.058(3) 0.034(3) 0.017(2) 0.006(2) 0.022(2)
C100 0.091(4) 0.063(3) 0.053(3) 0.041(3) 0.019(3) 0.049(3)
C101 0.210(7) 0.167(6) 0.112(5) 0.119(5) 0.090(5) 0.115(5)
C53 0.170(5) 0.032(3) 0.087(4) 0.030(3) 0.108(4) 0.032(3)

loop_
_atom_type_symbol
_atom_type_description
_atom_type_scat_dispersion_real
_atom_type_scat_dispersion_imag
_atom_type_scat_source
C C 0.0033 0.0016 'International Tables Vol C Tables 4.2.6.8 and 6.1.1.4'
H H 0.0000 0.0000 'International Tables Vol C Tables 4.2.6.8 and 6.1.1.4'
N N 0.0061 0.0033 'International Tables Vol C Tables 4.2.6.8 and 6.1.1.4'
O O 0.0106 0.0060 'International Tables Vol C Tables 4.2.6.8 and 6.1.1.4'

loop_
_geom_angle_atom_site_label_1
_geom_angle_atom_site_label_2
_geom_angle_atom_site_label_3
_geom_angle
C83 O5 C98 113.0(2)
C34 O2 C99 114.4(3)
C88 N13 H13 113.4
C89 N13 H13 113.4
C89 N13 C88 133.1(3)
C20 N4 H4 124.6
C20 N4 C17 110.8(3)
C17 N4 H4 124.6
C10 N2 H2 124.5
C7 N2 H2 124.5
C7 N2 C10 111.0(3)
C69 N12 H12 124.9
C66 N12 H12 124.9
C66 N12 C69 110.2(3)
C73 N15 C77 118.2(3)
C39 N6 C35 118.1(3)
C2 N1 H1 124.6
C5 N1 H1 124.6
C5 N1 C2 110.8(3)
C24 N7 C28 118.1(3)
C12 N3 H3 124.8
C12 N3 C15 110.4(3)
C15 N3 H3 124.8
C88 N14 C84 117.8(3)
C51 N9 H9 124.2
C54 N9 H9 124.2
C54 N9 C51 111.7(3)
C39 N5 H5 113.3
C40 N5 H5 113.3
C40 N5 C39 133.5(3)
C23 N8 H8 113.5
C23 N8 C24 133.0(3)
C24 N8 H8 113.5
C73 N16 H16 114.1
C72 N16 H16 114.1
C72 N16 C73 131.8(3)
C64 N11 H11 124.7
C64 N11 C61 110.6(3)
C61 N11 H11 124.7
C56 N10 H10 124.0
C56 N10 C59 112.0(4)
C59 N10 H10 124.0
C83 C78 C77 124.9(3)
C83 C78 C79 117.2(3)
C79 C78 C77 117.8(3)
N4 C20 C1 121.3(3)
C19 C20 N4 106.6(3)
C19 C20 C1 131.7(3)
C83 C82 C84 122.7(3)
C81 C82 C84 119.2(3)
C81 C82 C83 118.1(3)
N14 C84 C82 115.0(3)
N14 C84 C85 121.8(3)
C85 C84 C82 123.2(3)
O5 C83 C82 116.6(3)
C78 C83 O5 120.9(3)
C78 C83 C82 122.5(3)
N14 C88 N13 119.0(3)
N14 C88 C87 124.1(3)
C87 C88 N13 116.8(3)
N12 C69 C50 120.7(3)
C68 C69 N12 106.8(3)
C68 C69 C50 132.0(3)
N3 C12 C11 122.9(3)
C13 C12 N3 106.7(3)
C13 C12 C11 130.3(3)
O6 C89 N13 118.6(3)
O6 C89 C90 120.4(3)
N13 C89 C90 121.0(3)
N15 C73 N16 119.6(3)
N15 C73 C74 123.9(3)
C74 C73 N16 116.5(3)
N1 C2 C1 121.5(3)
C3 C2 N1 106.0(3)
C3 C2 C1 132.3(3)
O2 C34 C33 119.1(3)
C29 C34 O2 118.5(3)
C29 C34 C33 122.4(3)
N2 C10 C11 121.6(3)
C9 C10 N2 105.9(3)
C9 C10 C11 132.2(3)
N6 C35 C33 114.2(3)
N6 C35 C36 122.6(3)
C36 C35 C33 123.2(3)
C34 C29 C28 124.3(3)
C30 C29 C34 117.8(3)
C30 C29 C28 117.8(3)
N6 C39 N5 120.1(3)
N6 C39 C38 123.0(3)
C38 C39 N5 116.9(3)
C76 C75 H75 119.8
C74 C75 H75 119.8
C74 C75 C76 120.5(3)
C69 C68 H68 125.9
C69 C68 C67 108.2(3)
C67 C68 H68 125.9
C20 C1 C46 108.2(3)
C20 C1 C21 110.2(3)
C2 C1 C20 111.9(3)
C2 C1 C46 108.7(3)
C2 C1 C21 110.0(3)
C21 C1 C46 107.6(3)
C82 C81 H81 119.4
C80 C81 C82 121.2(3)
C80 C81 H81 119.4
N2 C7 C6 123.0(3)
C8 C7 N2 106.4(3)
C8 C7 C6 130.6(3)
C5 C4 H4A 126.0
C5 C4 C3 107.9(3)
C3 C4 H4A 126.0
C68 C67 H67 125.9
C66 C67 C68 108.2(3)
C66 C67 H67 125.9
C12 C11 C10 113.7(3)
C12 C11 C42 108.9(3)
C12 C11 C49 108.5(3)
C10 C11 C42 110.1(3)
C10 C11 C49 108.1(3)
C42 C11 C49 107.3(2)
C7 C8 H8A 126.0
C7 C8 C9 108.1(3)
C9 C8 H8A 126.0
C75 C76 H76 120.8
C77 C76 C75 118.4(3)
C77 C76 H76 120.8
N12 C66 C65 122.5(3)
C67 C66 N12 106.6(3)
C67 C66 C65 130.9(3)
C15 C14 H14 125.9
C15 C14 C13 108.3(3)
C13 C14 H14 125.9
N15 C77 C78 114.0(3)
N15 C77 C76 121.7(3)
C76 C77 C78 124.3(3)
O1 C40 N5 119.0(3)
O1 C40 C41 121.8(3)
N5 C40 C41 119.1(3)
C38 C37 H37 119.6
C38 C37 C36 120.7(3)
C36 C37 H37 119.6
C81 C80 H80 120.6
C81 C80 C79 118.9(3)
C79 C80 H80 120.6
C84 C85 H85 120.2
C84 C85 C86 119.6(3)
C86 C85 H85 120.2
N7 C28 C29 115.4(3)
N7 C28 C27 121.1(3)
C27 C28 C29 123.3(3)
C34 C33 C35 123.3(3)
C34 C33 C32 117.9(3)
C32 C33 C35 118.8(3)
C39 C38 H38 121.1
C37 C38 C39 117.9(3)
C37 C38 H38 121.1
C11 C42 H42A 109.1
C11 C42 H42B 109.1
H42A C42 H42B 107.9
C41 C42 C11 112.4(3)
C41 C42 H42A 109.1
C41 C42 H42B 109.1
C73 C74 H74 121.4
C75 C74 C73 117.3(3)
C75 C74 H74 121.4
C78 C79 H79 119.0
C80 C79 C78 122.1(3)
C80 C79 H79 119.0
C30 C31 H31 119.7
C32 C31 H31 119.7
C32 C31 C30 120.7(3)
O3 C23 N8 118.0(3)
O3 C23 C22 121.5(3)
N8 C23 C22 120.5(3)
N4 C17 C16 122.9(3)
C18 C17 N4 106.0(3)
C18 C17 C16 130.9(3)
C17 C16 C15 111.0(3)
C17 C16 C44 108.2(3)
C17 C16 C45 110.5(3)
C15 C16 C44 107.9(3)
C15 C16 C45 109.8(3)
C44 C16 C45 109.3(3)
N3 C15 C16 121.5(3)
C14 C15 N3 106.4(3)
C14 C15 C16 132.0(3)
N1 C5 C6 122.4(3)
C4 C5 N1 106.7(3)
C4 C5 C6 130.9(3)
C2 C3 C4 108.5(3)
C2 C3 H3A 125.7
C4 C3 H3A 125.7
C40 C41 C42 113.1(3)
C40 C41 H41A 109.0
C40 C41 H41B 109.0
C42 C41 H41A 109.0
C42 C41 H41B 109.0
H41A C41 H41B 107.8
H47A C47 H47B 109.5
H47A C47 H47C 109.5
H47B C47 H47C 109.5
C6 C47 H47A 109.5
C6 C47 H47B 109.5
C6 C47 H47C 109.5
C23 C22 H22A 109.3
C23 C22 H22B 109.3
C23 C22 C21 111.6(3)
H22A C22 H22B 108.0
C21 C22 H22A 109.3
C21 C22 H22B 109.3
C11 C49 H49A 109.5
C11 C49 H49B 109.5
C11 C49 H49C 109.5
H49A C49 H49B 109.5
H49A C49 H49C 109.5
H49B C49 H49C 109.5
N7 C24 N8 119.5(3)
N7 C24 C25 124.4(3)
C25 C24 N8 116.0(3)
N9 C51 C50 123.6(3)
C52 C51 N9 105.3(3)
C52 C51 C50 130.8(3)
C29 C30 H30 119.7
C31 C30 C29 120.5(3)
C31 C30 H30 119.7
C10 C9 C8 108.6(3)
C10 C9 H9A 125.7
C8 C9 H9A 125.7
C35 C36 H36 121.2
C37 C36 C35 117.7(3)
C37 C36 H36 121.2
C33 C32 H32 119.7
C31 C32 C33 120.6(3)
C31 C32 H32 119.7
C69 C50 C95 108.9(3)
C69 C50 C70 110.1(3)
C51 C50 C69 112.1(3)
C51 C50 C95 109.1(3)
C51 C50 C70 109.1(3)
C95 C50 C70 107.3(3)
C16 C44 H44A 109.5
C16 C44 H44B 109.5
C16 C44 H44C 109.5
H44A C44 H44B 109.5
H44A C44 H44C 109.5
H44B C44 H44C 109.5
C1 C46 H46A 109.5
C1 C46 H46B 109.5
C1 C46 H46C 109.5
H46A C46 H46B 109.5
H46A C46 H46C 109.5
H46B C46 H46C 109.5
C7 C6 C47 109.7(3)
C7 C6 C48 108.2(3)
C5 C6 C7 111.3(3)
C5 C6 C47 110.9(3)
C5 C6 C48 108.2(3)
C48 C6 C47 108.5(3)
C85 C86 H86 120.4
C87 C86 C85 119.2(3)
C87 C86 H86 120.4
H71A C71 H71B 107.9
C72 C71 H71A 109.2
C72 C71 H71B 109.2
C72 C71 C70 111.8(3)
C70 C71 H71A 109.2
C70 C71 H71B 109.2
O4 C72 N16 118.8(3)
O4 C72 C71 121.6(3)
N16 C72 C71 119.5(3)
C20 C19 H19 125.8
C20 C19 C18 108.4(3)
C18 C19 H19 125.8
C24 C25 H25 121.3
C26 C25 C24 117.4(3)
C26 C25 H25 121.3
C16 C45 H45A 109.5
C16 C45 H45B 109.5
C16 C45 H45C 109.5
H45A C45 H45B 109.5
H45A C45 H45C 109.5
H45B C45 H45C 109.5
C1 C21 H21A 108.6
C1 C21 H21B 108.6
C22 C21 C1 114.8(3)
C22 C21 H21A 108.6
C22 C21 H21B 108.6
H21A C21 H21B 107.5
C12 C13 C14 108.3(3)
C12 C13 H13A 125.9
C14 C13 H13A 125.9
C6 C48 H48A 109.5
C6 C48 H48B 109.5
C6 C48 H48C 109.5
H48A C48 H48B 109.5
H48A C48 H48C 109.5
H48B C48 H48C 109.5
C17 C18 C19 108.1(3)
C17 C18 H18 125.9
C19 C18 H18 125.9
C66 C65 C64 112.3(3)
C66 C65 C93 109.3(3)
C66 C65 C94 108.5(3)
C64 C65 C93 110.9(3)
C64 C65 C94 107.8(3)
C94 C65 C93 107.9(3)
N11 C64 C65 122.2(3)
C63 C64 N11 106.8(3)
C63 C64 C65 130.9(4)
C88 C87 H87 121.3
C86 C87 C88 117.4(3)
C86 C87 H87 121.3
C50 C95 H95A 109.5
C50 C95 H95B 109.5
C50 C95 H95C 109.5
H95A C95 H95B 109.5
H95A C95 H95C 109.5
H95B C95 H95C 109.5
C25 C26 H26 120.1
C25 C26 C27 119.7(3)
C27 C26 H26 120.1
C28 C27 C26 119.3(3)
C28 C27 H27 120.4
C26 C27 H27 120.4
O5 C98 H98A 109.5
O5 C98 H98B 109.5
O5 C98 H98C 109.5
H98A C98 H98B 109.5
H98A C98 H98C 109.5
H98B C98 H98C 109.5
N11 C61 C60 121.0(4)
C62 C61 N11 105.4(3)
C62 C61 C60 133.4(4)
C50 C70 H70A 108.6
C50 C70 H70B 108.6
C71 C70 C50 114.6(3)
C71 C70 H70A 108.6
C71 C70 H70B 108.6
H70A C70 H70B 107.6
C64 C63 H63 126.0
C64 C63 C62 108.0(4)
C62 C63 H63 126.0
O2 C99 H99A 109.5
O2 C99 H99B 109.5
O2 C99 H99C 109.5
H99A C99 H99B 109.5
H99A C99 H99C 109.5
H99B C99 H99C 109.5
C89 C90 H90A 109.5
C89 C90 H90B 109.5
C89 C90 C91 110.9(3)
H90A C90 H90B 108.0
C91 C90 H90A 109.5
C91 C90 H90B 109.5
C65 C93 H93A 109.5
C65 C93 H93B 109.5
C65 C93 H93C 109.5
H93A C93 H93B 109.5
H93A C93 H93C 109.5
H93B C93 H93C 109.5
C61 C62 C63 109.1(4)
C61 C62 H62A 125.4
C63 C62 H62A 125.4
C65 C94 H94A 109.5
C65 C94 H94B 109.5
C65 C94 H94C 109.5
H94A C94 H94B 109.5
H94A C94 H94C 109.5
H94B C94 H94C 109.5
C54 C55 C97 111.3(3)
C54 C55 C96 107.2(3)
C97 C55 C96 108.1(3)
C56 C55 C54 109.7(3)
C56 C55 C97 111.0(3)
C56 C55 C96 109.4(3)
N9 C54 C55 123.1(3)
C53 C54 N9 106.1(3)
C53 C54 C55 130.7(4)
C55 C97 H97A 109.5
C55 C97 H97B 109.5
C55 C97 H97C 109.5
H97A C97 H97B 109.5
H97A C97 H97C 109.5
H97B C97 H97C 109.5
N10 C56 C55 123.3(4)
N10 C56 C57 105.2(4)
C57 C56 C55 131.5(5)
C61 C60 C92 109.8(4)
C61 C60 C91 110.7(4)
C59 C60 C61 111.7(3)
C59 C60 C92 109.2(4)
C59 C60 C91 109.0(4)
C91 C60 C92 106.3(3)
N10 C59 C60 123.0(4)
C58 C59 N10 105.2(5)
C58 C59 C60 131.5(5)
C55 C96 H96A 109.5
C55 C96 H96B 109.5
C55 C96 H96C 109.5
H96A C96 H96B 109.5
H96A C96 H96C 109.5
H96B C96 H96C 109.5
C60 C92 H92A 109.5
C60 C92 H92B 109.5
C60 C92 H92C 109.5
H92A C92 H92B 109.5
H92A C92 H92C 109.5
H92B C92 H92C 109.5
C59 C58 H58 125.3
C59 C58 C57 109.3(5)
C57 C58 H58 125.3
C51 C52 H52 125.3
C51 C52 C53 109.3(4)
C53 C52 H52 125.3
C56 C57 C58 108.3(5)
C56 C57 H57 125.8
C58 C57 H57 125.8
C90 C91 C60 114.3(3)
C90 C91 H91A 108.7
C90 C91 H91B 108.7
C60 C91 H91A 108.7
C60 C91 H91B 108.7
H91A C91 H91B 107.6
N17 C102 C103 178.3(4)
C102 C103 H10D 109.5
C102 C103 H10E 109.5
C102 C103 H10F 109.5
H10D C103 H10E 109.5
H10D C103 H10F 109.5
H10E C103 H10F 109.5
N0AA C100 C101 178.9(5)
C100 C101 H10A 109.5
C100 C101 H10B 109.5
C100 C101 H10C 109.5
H10A C101 H10B 109.5
H10A C101 H10C 109.5
H10B C101 H10C 109.5
C54 C53 C52 107.6(4)
C54 C53 H53 126.2
C52 C53 H53 126.2
N1T C2T C3T 172(2)
C2T C3T H3T1 109.5
C2T C3T H3T2 109.5
C2T C3T H3T3 109.5
H3T1 C3T H3T2 109.5
H3T1 C3T H3T3 109.5
H3T2 C3T H3T3 109.5
N1S C2S C3S 174.6(9)
C2S C3S H3S1 109.5
C2S C3S H3S2 109.5
C2S C3S H3S3 109.5
H3S1 C3S H3S2 109.5
H3S1 C3S H3S3 109.5
H3S2 C3S H3S3 109.5
N1R C2R C3R 177.7(11)
C2R C3R H3R1 109.5
C2R C3R H3R2 109.5
C2R C3R H3R3 109.5
H3R1 C3R H3R2 109.5
H3R1 C3R H3R3 109.5
H3R2 C3R H3R3 109.5
N1U C2U C3U 140.2(12)
C2U C3U H3U1 109.5
C2U C3U H3U2 109.5
C2U C3U H3U3 109.5
H3U1 C3U H3U2 109.5
H3U1 C3U H3U3 109.5
H3U2 C3U H3U3 109.5
N1V C2V C3V 147.2(16)
C2V C3V H3V1 109.5
C2V C3V H3V2 109.5
C2V C3V H3V3 109.5
H3V1 C3V H3V2 109.5
H3V1 C3V H3V3 109.5
H3V2 C3V H3V3 109.5

loop_
_geom_bond_atom_site_label_1
_geom_bond_atom_site_label_2
_geom_bond_distance
O5 C83 1.399(3)
O5 C98 1.441(4)
O6 C89 1.246(3)
O2 C34 1.398(3)
O2 C99 1.435(4)
O3 C23 1.234(3)
O1 C40 1.233(4)
N13 H13 0.8800
N13 C88 1.409(4)
N13 C89 1.357(4)
N4 H4 0.8800
N4 C20 1.376(4)
N4 C17 1.385(4)
N2 H2 0.8800
N2 C10 1.386(3)
N2 C7 1.381(4)
N12 H12 0.8800
N12 C69 1.386(3)
N12 C66 1.377(4)
N15 C73 1.327(4)
N15 C77 1.354(4)
N6 C35 1.353(4)
N6 C39 1.342(4)
N1 H1 0.8800
N1 C2 1.391(4)
N1 C5 1.380(4)
N7 C28 1.360(4)
N7 C24 1.327(4)
N3 H3 0.8800
N3 C12 1.375(4)
N3 C15 1.385(4)
O4 C72 1.236(4)
N14 C84 1.356(4)
N14 C88 1.332(4)
N9 H9 0.8800
N9 C51 1.388(4)
N9 C54 1.372(4)
N5 H5 0.8800
N5 C39 1.396(4)
N5 C40 1.372(4)
N8 H8 0.8800
N8 C23 1.371(4)
N8 C24 1.413(4)
N16 H16 0.8800
N16 C73 1.411(4)
N16 C72 1.366(4)
N11 H11 0.8800
N11 C64 1.375(4)
N11 C61 1.400(4)
N10 H10 0.8800
N10 C56 1.368(5)
N10 C59 1.387(5)
C78 C83 1.394(4)
C78 C77 1.508(4)
C78 C79 1.396(4)
C20 C1 1.514(4)
C20 C19 1.356(4)
C82 C84 1.483(4)
C82 C83 1.403(4)
C82 C81 1.393(4)
C84 C85 1.375(4)
C88 C87 1.394(4)
C69 C68 1.356(4)
C69 C50 1.519(4)
C12 C11 1.516(4)
C12 C13 1.354(4)
C89 C90 1.504(4)
C73 C74 1.395(4)
C2 C1 1.504(4)
C2 C3 1.380(4)
C34 C29 1.399(4)
C34 C33 1.400(4)
C10 C11 1.521(4)
C10 C9 1.372(4)
C35 C33 1.497(4)
C35 C36 1.392(4)
C29 C28 1.486(4)
C29 C30 1.395(4)
C39 C38 1.392(4)
C75 H75 0.9500
C75 C76 1.392(4)
C75 C74 1.366(4)
C68 H68 0.9500
C68 C67 1.418(4)
C1 C46 1.557(4)
C1 C21 1.545(4)
C81 H81 0.9500
C81 C80 1.391(4)
C7 C8 1.370(4)
C7 C6 1.523(4)
C4 H4A 0.9500
C4 C5 1.380(4)
C4 C3 1.417(4)
C67 H67 0.9500
C67 C66 1.366(4)
C11 C42 1.550(4)
C11 C49 1.560(4)
C8 H8A 0.9500
C8 C9 1.417(4)
C76 H76 0.9500
C76 C77 1.388(4)
C66 C65 1.514(4)
C14 H14 0.9500
C14 C15 1.352(4)
C14 C13 1.418(4)
C40 C41 1.504(4)
C37 H37 0.9500
C37 C38 1.374(4)
C37 C36 1.389(4)
C80 H80 0.9500
C80 C79 1.395(4)
C85 H85 0.9500
C85 C86 1.395(4)
C28 C27 1.382(4)
C33 C32 1.401(4)
C38 H38 0.9500
C42 H42A 0.9900
C42 H42B 0.9900
C42 C41 1.536(4)
C74 H74 0.9500
C79 H79 0.9500
C31 H31 0.9500
C31 C30 1.394(4)
C31 C32 1.375(4)
C23 C22 1.508(4)
C17 C16 1.522(4)
C17 C18 1.366(4)
C16 C15 1.529(4)
C16 C44 1.537(4)
C16 C45 1.538(4)
C5 C6 1.521(4)
C3 H3A 0.9500
C41 H41A 0.9900
C41 H41B 0.9900
C47 H47A 0.9800
C47 H47B 0.9800
C47 H47C 0.9800
C47 C6 1.544(4)
C22 H22A 0.9900
C22 H22B 0.9900
C22 C21 1.521(4)
C49 H49A 0.9800
C49 H49B 0.9800
C49 H49C 0.9800
C24 C25 1.389(4)
C51 C50 1.505(5)
C51 C52 1.344(5)
C30 H30 0.9500
C9 H9A 0.9500
C36 H36 0.9500
C32 H32 0.9500
C50 C95 1.539(4)
C50 C70 1.553(4)
C44 H44A 0.9800
C44 H44B 0.9800
C44 H44C 0.9800
C46 H46A 0.9800
C46 H46B 0.9800
C46 H46C 0.9800
C6 C48 1.538(4)
C86 H86 0.9500
C86 C87 1.378(4)
C71 H71A 0.9900
C71 H71B 0.9900
C71 C72 1.501(4)
C71 C70 1.531(4)
C19 H19 0.9500
C19 C18 1.421(4)
C25 H25 0.9500
C25 C26 1.367(4)
C45 H45A 0.9800
C45 H45B 0.9800
C45 H45C 0.9800
C21 H21A 0.9900
C21 H21B 0.9900
C13 H13A 0.9500
C48 H48A 0.9800
C48 H48B 0.9800
C48 H48C 0.9800
C18 H18 0.9500
C65 C64 1.528(5)
C65 C93 1.542(4)
C65 C94 1.532(5)
C64 C63 1.354(5)
C87 H87 0.9500
C95 H95A 0.9800
C95 H95B 0.9800
C95 H95C 0.9800
C26 H26 0.9500
C26 C27 1.400(4)
C27 H27 0.9500
C98 H98A 0.9800
C98 H98B 0.9800
C98 H98C 0.9800
C61 C62 1.354(5)
C61 C60 1.501(5)
C70 H70A 0.9900
C70 H70B 0.9900
C63 H63 0.9500
C63 C62 1.421(5)
C99 H99A 0.9800
C99 H99B 0.9800
C99 H99C 0.9800
C90 H90A 0.9900
C90 H90B 0.9900
C90 C91 1.529(4)
C93 H93A 0.9800
C93 H93B 0.9800
C93 H93C 0.9800
C62 H62A 0.9500
C94 H94A 0.9800
C94 H94B 0.9800
C94 H94C 0.9800
C55 C54 1.521(5)
C55 C97 1.532(5)
C55 C56 1.506(5)
C55 C96 1.548(5)
C54 C53 1.360(5)
C97 H97A 0.9800
C97 H97B 0.9800
C97 H97C 0.9800
C56 C57 1.383(5)
C60 C59 1.499(6)
C60 C92 1.562(5)
C60 C91 1.547(5)
C59 C58 1.360(6)
C96 H96A 0.9800
C96 H96B 0.9800
C96 H96C 0.9800
C92 H92A 0.9800
C92 H92B 0.9800
C92 H92C 0.9800
C58 H58 0.9500
C58 C57 1.399(7)
C52 H52 0.9500
C52 C53 1.427(5)
C57 H57 0.9500
C91 H91A 0.9900
C91 H91B 0.9900
N0AA C100 1.113(5)
N17 C102 1.140(4)
C102 C103 1.449(5)
C103 H10D 0.9800
C103 H10E 0.9800
C103 H10F 0.9800
C100 C101 1.480(6)
C101 H10A 0.9800
C101 H10B 0.9800
C101 H10C 0.9800
C53 H53 0.9500
N1T C2T 1.186(8)
C2T C3T 1.415(8)
C3T H3T1 0.9800
C3T H3T2 0.9800
C3T H3T3 0.9800
N1S C2S 1.135(6)
C2S C3S 1.413(6)
C3S H3S1 0.9800
C3S H3S2 0.9800
C3S H3S3 0.9800
N1R C2R 1.146(7)
C2R C3R 1.450(7)
C3R H3R1 0.9800
C3R H3R2 0.9800
C3R H3R3 0.9800
N1U C2U 1.324(8)
C2U C3U 1.380(8)
C3U H3U1 0.9800
C3U H3U2 0.9800
C3U H3U3 0.9800
N1V C2V 1.227(9)
C2V C3V 1.436(8)
C3V H3V1 0.9800
C3V H3V2 0.9800
C3V H3V3 0.9800

loop_
_geom_torsion_atom_site_label_1
_geom_torsion_atom_site_label_2
_geom_torsion_atom_site_label_3
_geom_torsion_atom_site_label_4
_geom_torsion
O6 C89 C90 C91 -21.3(5)
O2 C34 C29 C28 1.7(5)
O2 C34 C29 C30 -177.4(3)
O2 C34 C33 C35 -1.4(5)
O2 C34 C33 C32 178.6(3)
O3 C23 C22 C21 0.0(4)
O1 C40 C41 C42 8.2(5)
N13 C88 C87 C86 179.9(3)
N13 C89 C90 C91 158.0(3)
N4 C20 C1 C2 -34.7(4)
N4 C20 C1 C46 -154.5(3)
N4 C20 C1 C21 88.1(4)
N4 C20 C19 C18 -0.4(4)
N4 C17 C16 C15 87.5(4)
N4 C17 C16 C44 -154.2(3)
N4 C17 C16 C45 -34.6(4)
N4 C17 C18 C19 1.0(4)
N2 C10 C11 C12 63.8(4)
N2 C10 C11 C42 -173.7(3)
N2 C10 C11 C49 -56.8(4)
N2 C10 C9 C8 0.5(4)
N2 C7 C8 C9 -1.1(4)
N2 C7 C6 C5 -76.1(4)
N2 C7 C6 C47 47.0(4)
N2 C7 C6 C48 165.2(3)
N12 C69 C68 C67 0.5(4)
N12 C69 C50 C51 54.8(4)
N12 C69 C50 C95 -66.1(4)
N12 C69 C50 C70 176.5(3)
N12 C66 C65 C64 -72.4(4)
N12 C66 C65 C93 51.1(4)
N12 C66 C65 C94 168.5(3)
N15 C73 C74 C75 1.3(5)
N6 C35 C33 C34 -147.7(3)
N6 C35 C33 C32 32.2(4)
N6 C35 C36 C37 2.1(5)
N6 C39 C38 C37 3.1(5)
N1 C2 C1 C20 -51.5(4)
N1 C2 C1 C46 68.0(4)
N1 C2 C1 C21 -174.5(3)
N1 C2 C3 C4 0.0(4)
N1 C5 C6 C7 74.0(4)
N1 C5 C6 C47 -48.5(4)
N1 C5 C6 C48 -167.3(3)
N7 C28 C27 C26 -0.9(6)
N7 C24 C25 C26 -3.0(6)
N3 C12 C11 C10 7.6(4)
N3 C12 C11 C42 -115.6(3)
N3 C12 C11 C49 128.0(3)
N3 C12 C13 C14 0.2(4)
N14 C84 C85 C86 1.3(5)
N14 C88 C87 C86 -0.5(5)
N9 C51 C50 C69 26.0(5)
N9 C51 C50 C95 146.7(3)
N9 C51 C50 C70 -96.3(4)
N9 C51 C52 C53 0.3(5)
N9 C54 C53 C52 1.0(6)
N5 C39 C38 C37 -177.0(3)
N5 C40 C41 C42 -174.1(3)
N8 C23 C22 C21 -178.8(3)
N8 C24 C25 C26 174.0(3)
N16 C73 C74 C75 -177.8(3)
N11 C64 C63 C62 1.0(4)
N11 C61 C62 C63 0.5(4)
N11 C61 C60 C59 -56.3(5)
N11 C61 C60 C92 65.0(5)
N11 C61 C60 C91 -178.0(3)
N10 C56 C57 C58 0.1(6)
N10 C59 C58 C57 -0.8(6)
C20 N4 C17 C16 -177.9(3)
C20 N4 C17 C18 -1.3(4)
C20 C1 C21 C22 -57.2(4)
C20 C19 C18 C17 -0.4(4)
C82 C84 C85 C86 -178.3(3)
C82 C81 C80 C79 -1.5(5)
C84 N14 C88 N13 -178.9(3)
C84 N14 C88 C87 1.5(5)
C84 C82 C83 O5 0.6(4)
C84 C82 C83 C78 -179.6(3)
C84 C82 C81 C80 -179.1(3)
C84 C85 C86 C87 -0.3(5)
C83 C78 C77 N15 -164.4(3)
C83 C78 C77 C76 16.1(5)
C83 C78 C79 C80 1.3(5)
C83 C82 C84 N14 131.3(3)
C83 C82 C84 C85 -49.1(5)
C83 C82 C81 C80 1.8(5)
C88 N13 C89 O6 176.4(3)
C88 N13 C89 C90 -2.9(6)
C88 N14 C84 C82 177.8(3)
C88 N14 C84 C85 -1.9(5)
C69 N12 C66 C67 1.1(4)
C69 N12 C66 C65 -179.2(3)
C69 C68 C67 C66 0.1(4)
C69 C50 C70 C71 -65.8(4)
C12 N3 C15 C14 -0.1(4)
C12 N3 C15 C16 178.0(3)
C12 C11 C42 C41 54.8(4)
C89 N13 C88 N14 6.2(5)
C89 N13 C88 C87 -174.1(3)
C89 C90 C91 C60 178.0(3)
C73 N15 C77 C78 179.5(3)
C73 N15 C77 C76 -1.0(5)
C73 N16 C72 O4 -175.7(3)
C73 N16 C72 C71 5.7(6)
C2 N1 C5 C4 -0.8(3)
C2 N1 C5 C6 179.0(3)
C2 C1 C21 C22 66.7(4)
C34 C29 C28 N7 153.1(3)
C34 C29 C28 C27 -30.8(5)
C34 C29 C30 C31 -2.3(5)
C34 C33 C32 C31 -0.3(5)
C10 N2 C7 C8 1.4(4)
C10 N2 C7 C6 -177.1(3)
C10 C11 C42 C41 -70.6(3)
C35 N6 C39 N5 177.8(3)
C35 N6 C39 C38 -2.3(5)
C35 C33 C32 C31 179.8(3)
C29 C34 C33 C35 178.4(3)
C29 C34 C33 C32 -1.5(5)
C29 C28 C27 C26 -176.7(3)
C39 N6 C35 C33 -178.2(3)
C39 N6 C35 C36 -0.4(5)
C39 N5 C40 O1 -172.7(3)
C39 N5 C40 C41 9.6(6)
C75 C76 C77 N15 2.2(5)
C75 C76 C77 C78 -178.4(3)
C68 C69 C50 C51 -134.4(4)
C68 C69 C50 C95 104.8(4)
C68 C69 C50 C70 -12.7(5)
C68 C67 C66 N12 -0.7(4)
C68 C67 C66 C65 179.6(3)
C1 C20 C19 C18 172.3(3)
C1 C2 C3 C4 174.3(3)
C81 C82 C84 N14 -47.8(4)
C81 C82 C84 C85 131.9(4)
C81 C82 C83 O5 179.6(3)
C81 C82 C83 C78 -0.6(5)
C81 C80 C79 C78 -0.1(5)
C7 N2 C10 C11 173.8(3)
C7 N2 C10 C9 -1.2(3)
C7 C8 C9 C10 0.4(4)
C4 C5 C6 C7 -106.3(4)
C4 C5 C6 C47 131.2(4)
C4 C5 C6 C48 12.4(5)
C67 C66 C65 C64 107.2(4)
C67 C66 C65 C93 -129.3(4)
C67 C66 C65 C94 -11.8(5)
C11 C12 C13 C14 -175.0(3)
C11 C10 C9 C8 -173.7(3)
C11 C42 C41 C40 178.0(3)
C8 C7 C6 C5 105.8(4)
C8 C7 C6 C47 -131.1(4)
C8 C7 C6 C48 -13.0(5)
C76 C75 C74 C73 0.0(5)
C66 N12 C69 C68 -1.0(4)
C66 N12 C69 C50 171.9(3)
C66 C65 C64 N11 79.2(4)
C66 C65 C64 C63 -102.9(4)
C77 N15 C73 N16 178.2(3)
C77 N15 C73 C74 -0.8(5)
C77 C78 C83 O5 -4.4(5)
C77 C78 C83 C82 175.8(3)
C77 C78 C79 C80 -175.7(3)
C40 N5 C39 N6 5.0(6)
C40 N5 C39 C38 -174.9(3)
C85 C86 C87 C88 -0.1(5)
C28 N7 C24 N8 -174.0(3)
C28 N7 C24 C25 3.0(5)
C28 C29 C30 C31 178.6(3)
C33 C34 C29 C28 -178.2(3)
C33 C34 C29 C30 2.8(5)
C33 C35 C36 C37 179.7(3)
C38 C37 C36 C35 -1.2(5)
C74 C75 C76 C77 -1.6(5)
C79 C78 C83 O5 178.8(3)
C79 C78 C83 C82 -1.0(5)
C79 C78 C77 N15 12.4(4)
C79 C78 C77 C76 -167.1(3)
C23 N8 C24 N7 -4.7(5)
C23 N8 C24 C25 178.1(3)
C23 C22 C21 C1 -174.4(3)
C17 N4 C20 C1 -172.6(3)
C17 N4 C20 C19 1.1(4)
C17 C16 C15 N3 -68.1(4)
C17 C16 C15 C14 109.4(4)
C16 C17 C18 C19 177.3(3)
C15 N3 C12 C11 175.6(3)
C15 N3 C12 C13 -0.1(4)
C15 C14 C13 C12 -0.2(4)
C5 N1 C2 C1 -174.5(3)
C5 N1 C2 C3 0.5(4)
C5 C4 C3 C2 -0.5(4)
C3 C2 C1 C20 134.9(4)
C3 C2 C1 C46 -105.6(4)
C3 C2 C1 C21 12.0(5)
C3 C4 C5 N1 0.8(4)
C3 C4 C5 C6 -179.0(3)
C49 C11 C42 C41 172.0(3)
C24 N7 C28 C29 175.2(3)
C24 N7 C28 C27 -1.0(5)
C24 N8 C23 O3 167.2(3)
C24 N8 C23 C22 -14.0(5)
C24 C25 C26 C27 1.0(6)
C51 N9 C54 C55 175.7(4)
C51 N9 C54 C53 -0.8(5)
C51 C50 C70 C71 57.7(4)
C51 C52 C53 C54 -0.8(6)
C30 C29 C28 N7 -27.8(4)
C30 C29 C28 C27 148.2(4)
C30 C31 C32 C33 0.7(5)
C9 C10 C11 C12 -122.8(4)
C9 C10 C11 C42 -0.3(5)
C9 C10 C11 C49 116.7(4)
C36 C35 C33 C34 34.5(5)
C36 C35 C33 C32 -145.6(3)
C36 C37 C38 C39 -1.3(5)
C32 C31 C30 C29 0.6(5)
C50 C69 C68 C67 -171.3(3)
C50 C51 C52 C53 -174.2(4)
C44 C16 C15 N3 173.5(3)
C44 C16 C15 C14 -9.0(5)
C46 C1 C21 C22 -175.0(3)
C6 C7 C8 C9 177.3(3)
C72 N16 C73 N15 12.3(6)
C72 N16 C73 C74 -168.6(4)
C72 C71 C70 C50 -170.6(3)
C19 C20 C1 C2 153.4(4)
C19 C20 C1 C46 33.6(5)
C19 C20 C1 C21 -83.8(4)
C25 C26 C27 C28 0.8(6)
C45 C16 C15 N3 54.3(4)
C45 C16 C15 C14 -128.2(4)
C13 C12 C11 C10 -177.9(3)
C13 C12 C11 C42 58.9(5)
C13 C12 C11 C49 -57.5(4)
C13 C14 C15 N3 0.2(4)
C13 C14 C15 C16 -177.6(3)
C18 C17 C16 C15 -88.2(4)
C18 C17 C16 C44 30.1(5)
C18 C17 C16 C45 149.7(4)
C65 C64 C63 C62 -177.2(3)
C64 N11 C61 C62 0.1(4)
C64 N11 C61 C60 -175.7(3)
C64 C63 C62 C61 -0.9(5)
C95 C50 C70 C71 175.8(3)
C98 O5 C83 C78 98.1(3)
C98 O5 C83 C82 -82.2(3)
C61 N11 C64 C65 177.6(3)
C61 N11 C64 C63 -0.7(4)
C61 C60 C59 N10 -27.2(5)
C61 C60 C59 C58 160.8(5)
C61 C60 C91 C90 70.0(5)
C70 C71 C72 O4 -7.1(5)
C70 C71 C72 N16 171.4(3)
C99 O2 C34 C29 -96.3(3)
C99 O2 C34 C33 83.6(4)
C93 C65 C64 N11 -43.4(4)
C93 C65 C64 C63 134.5(4)
C62 C61 C60 C59 129.3(5)
C62 C61 C60 C92 -109.4(5)
C62 C61 C60 C91 7.6(6)
C94 C65 C64 N11 -161.4(3)
C94 C65 C64 C63 16.5(5)
C55 C54 C53 C52 -175.2(4)
C55 C56 C57 C58 176.8(4)
C54 N9 C51 C50 175.3(3)
C54 N9 C51 C52 0.3(4)
C54 C55 C56 N10 81.6(4)
C54 C55 C56 C57 -94.6(5)
C97 C55 C54 N9 42.0(5)
C97 C55 C54 C53 -142.4(5)
C97 C55 C56 N10 -41.9(5)
C97 C55 C56 C57 141.9(5)
C56 N10 C59 C60 -172.9(4)
C56 N10 C59 C58 0.9(5)
C56 C55 C54 N9 -81.3(5)
C56 C55 C54 C53 94.2(6)
C60 C61 C62 C63 175.5(4)
C60 C59 C58 C57 172.2(4)
C59 N10 C56 C55 -177.7(3)
C59 N10 C56 C57 -0.6(5)
C59 C60 C91 C90 -53.2(5)
C59 C58 C57 C56 0.5(7)
C96 C55 C54 N9 160.0(4)
C96 C55 C54 C53 -24.4(7)
C96 C55 C56 N10 -161.1(4)
C96 C55 C56 C57 22.7(6)
C92 C60 C59 N10 -148.9(3)
C92 C60 C59 C58 39.2(6)
C92 C60 C91 C90 -170.9(4)
C52 C51 C50 C69 -160.4(4)
C52 C51 C50 C95 -39.7(6)
C52 C51 C50 C70 77.3(5)
C91 C60 C59 N10 95.3(4)
C91 C60 C59 C58 -76.6(6)
